data_4346978
loop_
_publ_author_name
'Samanta, Dipak'
'Chowdhury, Aniket'
'Mukherjee, Partha Sarathi'

_publ_section_title
;
 Covalent Postassembly Modification and Water Adsorption of Pd3
 Self-Assembled Trinuclear Barrels.
;
_journal_issue 4
_journal_name_full 'Inorganic chemistry'
_journal_page_first 1562
_journal_page_last 1568
_journal_paper_doi 10.1021/acs.inorgchem.5b02464
_journal_volume 55
_journal_year 2016
_chemical_formula_moiety 'C78 H72 N24 Pd3, N2 O4, 4(N O3), 20(H2 O)'
_chemical_formula_sum 'C78 H112 N30 O36 Pd3'
_chemical_formula_weight 2365.1221
_space_group_crystal_system orthorhombic
_space_group_IT_number 62
_space_group_name_Hall '-P 2ac 2n'
_space_group_name_H-M_alt 'P n m a'
_atom_sites_solution_hydrogens geom
_atom_sites_solution_primary direct
_atom_sites_solution_secondary difmap
_audit_creation_method SHELXL-2013
_cell_angle_alpha 90
_cell_angle_beta 90
_cell_angle_gamma 90
_cell_formula_units_Z 4
_cell_length_a 31.467(2)
_cell_length_b 16.3441(12)
_cell_length_c 23.6397(17)
_cell_measurement_reflns_used 11093
_cell_measurement_temperature 100(2)
_cell_measurement_theta_max 25.0
_cell_measurement_theta_min 2.9
_cell_volume 12157.9(15)
_computing_cell_refinement 'Bruker saint'
_computing_data_collection 'Bruker kappa Apex-II ccd'
_computing_data_reduction 'Bruker saint'
_computing_molecular_graphics ORTEP-III
_computing_publication_material WinGXv1.80.05
_computing_structure_refinement 'SHELXL-2013 (Sheldrick, 2013)'
_computing_structure_solution SHELXL-2013
_diffrn_ambient_temperature 100(2)
_diffrn_detector_area_resol_mean 0.3
_diffrn_measured_fraction_theta_full 0.971
_diffrn_measured_fraction_theta_max 0.998
_diffrn_measurement_device_type 'Bruker APEX-II CCD'
_diffrn_measurement_method '\f and \w scans'
_diffrn_radiation_type MoK\a
_diffrn_radiation_wavelength 0.71073
_diffrn_reflns_av_R_equivalents 0.1233
_diffrn_reflns_av_unetI/netI 0.0381
_diffrn_reflns_Laue_measured_fraction_full 0.971
_diffrn_reflns_Laue_measured_fraction_max 0.998
_diffrn_reflns_limit_h_max 37
_diffrn_reflns_limit_h_min -37
_diffrn_reflns_limit_k_max 19
_diffrn_reflns_limit_k_min -19
_diffrn_reflns_limit_l_max 28
_diffrn_reflns_limit_l_min -28
_diffrn_reflns_number 458570
_diffrn_reflns_point_group_measured_fraction_full 0.971
_diffrn_reflns_point_group_measured_fraction_max 0.998
_diffrn_reflns_theta_full 25.242
_diffrn_reflns_theta_max 24.999
_diffrn_reflns_theta_min 2.891
_diffrn_source 'fine-focus sealed tube'
_exptl_absorpt_coefficient_mu 0.520
_exptl_absorpt_correction_T_max 0.986
_exptl_absorpt_correction_T_min 0.977
_exptl_absorpt_correction_type empirical
_exptl_absorpt_process_details SADBAS
_exptl_crystal_colour colorless
_exptl_crystal_density_diffrn 1.292
_exptl_crystal_density_meas ?
_exptl_crystal_description rectangular
_exptl_crystal_F_000 4871
_exptl_crystal_size_max 0.100
_exptl_crystal_size_mid 0.080
_exptl_crystal_size_min 0.060
_platon_squeeze_details
;
;
_refine_diff_density_max 3.218
_refine_diff_density_min -2.474
_refine_diff_density_rms 0.142
_refine_ls_extinction_method none
_refine_ls_goodness_of_fit_ref 1.213
_refine_ls_hydrogen_treatment constr
_refine_ls_matrix_type full
_refine_ls_number_parameters 582
_refine_ls_number_reflns 11093
_refine_ls_number_restraints 1
_refine_ls_restrained_S_all 1.213
_refine_ls_R_factor_all 0.1115
_refine_ls_R_factor_gt 0.0904
_refine_ls_shift/su_max 0.027
_refine_ls_shift/su_mean 0.001
_refine_ls_structure_factor_coef Fsqd
_refine_ls_weighting_details 'w=1/[\s^2^(Fo^2^)+(0.1050P)^2^+65.6216P] where P=(Fo^2^+2Fc^2^)/3'
_refine_ls_weighting_scheme calc
_refine_ls_wR_factor_gt 0.2213
_refine_ls_wR_factor_ref 0.2341
_reflns_Friedel_coverage 0.000
_reflns_number_gt 9738
_reflns_number_total 11093
_reflns_threshold_expression 'I > 2\s(I)'
_cod_data_source_file ic5b02464_si_002.cif
_cod_data_source_block Complex_5
_cod_depositor_comments
;
The following automatic conversions were performed:

data item '_exptl_absorpt_correction_type' value 'EMPIRICAL' was
changed to 'empirical' in accordance with the
/home/saulius/struct/COD-crude-data/automatic-downloads/DataCite-retrospective/ACS/depositions/lib/dictionaries/cif_core.dic
dictionary named 'cif_core.dic' version 2.4.2 last updated on
2011-04-26.

data item '_exptl_crystal_density_meas' value 'not measured' was
changed to '?' -- the value is perceived as not measured.

Automatic conversion script
Id: cif_fix_values 6909 2019-04-08 15:41:33Z antanas 
;
_cod_original_cell_volume 12157.8(15)
_cod_database_code 4346978
_shelx_space_group_comment
;
The symmetry employed for this shelxl refinement is uniquely defined
by the following loop, which should always be used as a source of
symmetry information in preference to the above space-group names.
They are only intended as comments.
;
_shelx_estimated_absorpt_t_min 0.977
_shelx_estimated_absorpt_t_max 0.986
_shelxl_version_number 2013-4

loop_
_space_group_symop_operation_xyz
'x, y, z'
'x+1/2, -y+1/2, -z+1/2'
'-x, y+1/2, -z'
'-x+1/2, -y, z+1/2'
'-x, -y, -z'
'-x-1/2, y-1/2, z-1/2'
'x, -y-1/2, z'
'x-1/2, y, -z-1/2'

loop_
_atom_site_label
_atom_site_type_symbol
_atom_site_fract_x
_atom_site_fract_y
_atom_site_fract_z
_atom_site_U_iso_or_equiv
_atom_site_adp_type
_atom_site_occupancy
_atom_site_site_symmetry_order
_atom_site_calc_flag
_atom_site_refinement_flags_posn
_atom_site_refinement_flags_adp
_atom_site_refinement_flags_occupancy
C1 C 0.2259(2) 0.4715(4) 0.4068(3) 0.0260(15) Uani 1 1 d . . .
H1 H 0.2376 0.5180 0.4234 0.031 Uiso 1 1 calc R U .
C2 C 0.1851(2) 0.3681(4) 0.3899(3) 0.0268(15) Uani 1 1 d . . .
H2 H 0.1628 0.3308 0.3927 0.032 Uiso 1 1 calc R U .
C3 C 0.2165(2) 0.3655(4) 0.3514(3) 0.0321(17) Uani 1 1 d . . .
H3 H 0.2201 0.3262 0.3234 0.039 Uiso 1 1 calc R U .
C4 C 0.2788(2) 0.4577(4) 0.3308(3) 0.0238(15) Uani 1 1 d . . .
C5 C 0.2812(2) 0.4379(5) 0.2738(3) 0.0290(16) Uani 1 1 d . . .
H5 H 0.2592 0.4092 0.2566 0.035 Uiso 1 1 calc R U .
C6 C 0.3166(2) 0.4610(5) 0.2421(3) 0.0386(19) Uani 1 1 d . . .
C7 C 0.3481(2) 0.5076(5) 0.2684(3) 0.0396(19) Uani 1 1 d . . .
H7 H 0.3715 0.5253 0.2476 0.047 Uiso 1 1 calc R U .
C8 C 0.3450(2) 0.5274(5) 0.3247(3) 0.0358(18) Uani 1 1 d . . .
C9 C 0.3105(2) 0.5018(4) 0.3581(3) 0.0257(15) Uani 1 1 d . . .
H9 H 0.3090 0.5136 0.3965 0.031 Uiso 1 1 calc R U .
C10 C 0.3205(3) 0.4364(6) 0.1811(3) 0.046(2) Uani 1 1 d . . .
H10A H 0.2958 0.4057 0.1701 0.068 Uiso 1 1 calc R U .
H10B H 0.3454 0.4032 0.1762 0.068 Uiso 1 1 calc R U .
H10C H 0.3228 0.4844 0.1579 0.068 Uiso 1 1 calc R U .
C11 C 0.3706(2) 0.6277(5) 0.3948(3) 0.0336(17) Uani 1 1 d . . .
H11 H 0.3444 0.6361 0.4122 0.040 Uiso 1 1 calc R U .
C12 C 0.4187(3) 0.5811(5) 0.3372(4) 0.045(2) Uani 1 1 d . . .
H12 H 0.4322 0.5530 0.3080 0.054 Uiso 1 1 calc R U .
C13 C 0.4369(2) 0.6349(6) 0.3736(4) 0.047(2) Uani 1 1 d . . .
H13 H 0.4654 0.6495 0.3744 0.056 Uiso 1 1 calc R U .
C14 C 0.3774(2) 0.6243(5) 0.5483(3) 0.0353(18) Uani 1 1 d . . .
H14 H 0.3511 0.6259 0.5302 0.042 Uiso 1 1 calc R U .
C15 C 0.4430(2) 0.6460(5) 0.5699(3) 0.0365(18) Uani 1 1 d . . .
H15 H 0.4707 0.6656 0.5687 0.044 Uiso 1 1 calc R U .
C16 C 0.4273(2) 0.5944(5) 0.6098(3) 0.0385(19) Uani 1 1 d . . .
H16 H 0.4419 0.5730 0.6407 0.046 Uiso 1 1 calc R U .
C17 C 0.3549(2) 0.5353(4) 0.6270(3) 0.0293(16) Uani 1 1 d . . .
C18 C 0.3198(2) 0.5048(5) 0.5978(3) 0.0277(15) Uani 1 1 d . . .
H18 H 0.3168 0.5115 0.5589 0.033 Uiso 1 1 calc R U .
C19 C 0.2894(2) 0.4639(4) 0.6299(3) 0.0239(14) Uani 1 1 d . . .
C20 C 0.2942(2) 0.4525(4) 0.6871(3) 0.0269(15) Uani 1 1 d . . .
H20 H 0.2727 0.4268 0.7075 0.032 Uiso 1 1 calc R U .
C21 C 0.3306(2) 0.4790(5) 0.7150(3) 0.0296(16) Uani 1 1 d . . .
C22 C 0.3608(2) 0.5218(4) 0.6843(3) 0.0303(16) Uani 1 1 d . . .
H22 H 0.3850 0.5415 0.7022 0.036 Uiso 1 1 calc R U .
C23 C 0.3369(3) 0.4641(6) 0.7769(3) 0.044(2) Uani 1 1 d . . .
H23A H 0.3638 0.4863 0.7884 0.066 Uiso 1 1 calc R U .
H23B H 0.3365 0.4063 0.7842 0.066 Uiso 1 1 calc R U .
H23C H 0.3145 0.4901 0.7978 0.066 Uiso 1 1 calc R U .
C24 C 0.2266(2) 0.3711(4) 0.6172(3) 0.0309(16) Uani 1 1 d . . .
H24 H 0.2321 0.3337 0.6459 0.037 Uiso 1 1 calc R U .
C25 C 0.1928(2) 0.3718(5) 0.5819(3) 0.0327(17) Uani 1 1 d . . .
H25 H 0.1708 0.3336 0.5821 0.039 Uiso 1 1 calc R U .
C26 C 0.2308(2) 0.4766(4) 0.5593(3) 0.0221(14) Uani 1 1 d . . .
H26 H 0.2404 0.5244 0.5422 0.027 Uiso 1 1 calc R U .
C27 C 0.0721(2) 0.5270(4) 0.6223(3) 0.0324(17) Uani 1 1 d . . .
H27 H 0.0528 0.5140 0.6509 0.039 Uiso 1 1 calc R U .
C28 C 0.1144(2) 0.5935(4) 0.5657(3) 0.0262(15) Uani 1 1 d . . .
H28 H 0.1297 0.6359 0.5492 0.031 Uiso 1 1 calc R U .
C29 C 0.0846(3) 0.7500 0.6095(4) 0.027(2) Uani 1 2 d S T P
H29 H 0.0883 0.7500 0.5705 0.032 Uiso 1 2 calc R U P
C30 C 0.0817(2) 0.6769(4) 0.6396(3) 0.0271(15) Uani 1 1 d . . .
C31 C 0.0730(2) 0.6766(4) 0.6983(3) 0.0306(16) Uani 1 1 d . . .
H31 H 0.0700 0.6276 0.7179 0.037 Uiso 1 1 calc R U .
C32 C 0.0690(3) 0.7500 0.7256(4) 0.027(2) Uani 1 2 d S T P
C33 C 0.0638(4) 0.7500 0.7898(5) 0.047(3) Uani 1 2 d S T P
H33A H 0.0637 0.8053 0.8034 0.070 Uiso 0.5 1 calc R U P
H33B H 0.0869 0.7207 0.8068 0.070 Uiso 0.5 1 calc R U P
H33C H 0.0374 0.7240 0.7996 0.070 Uiso 0.5 1 calc R U P
C34 C 0.0817(2) 0.4759(4) 0.3989(3) 0.0338(17) Uani 1 1 d . . .
H34 H 0.0750 0.4208 0.4032 0.041 Uiso 1 1 calc R U .
C35 C 0.0629(3) 0.5265(5) 0.3637(3) 0.0397(19) Uani 1 1 d . . .
H35 H 0.0414 0.5137 0.3382 0.048 Uiso 1 1 calc R U .
C36 C 0.1116(2) 0.5923(5) 0.4105(3) 0.0287(16) Uani 1 1 d . . .
H36 H 0.1295 0.6338 0.4230 0.034 Uiso 1 1 calc R U .
C37 C 0.0810(3) 0.7500 0.3697(4) 0.025(2) Uani 1 2 d S T P
H37 H 0.0946 0.7500 0.4046 0.030 Uiso 1 2 calc R U P
C38 C 0.0713(2) 0.6781(5) 0.3448(3) 0.0308(16) Uani 1 1 d . . .
C39 C 0.0525(2) 0.6773(5) 0.2912(3) 0.0404(19) Uani 1 1 d . . .
H39 H 0.0479 0.6277 0.2729 0.048 Uiso 1 1 calc R U .
C40 C 0.0408(4) 0.7500 0.2650(5) 0.042(3) Uani 1 2 d S T P
C41 C 0.0173(6) 0.7500 0.2091(6) 0.081(5) Uani 1 2 d S T P
H41A H 0.0099 0.6949 0.1991 0.122 Uiso 0.5 1 calc R U P
H41B H 0.0351 0.7730 0.1803 0.122 Uiso 0.5 1 calc R U P
H41C H -0.0081 0.7821 0.2126 0.122 Uiso 0.5 1 calc R U P
C42 C 0.0900(2) 0.4737(5) 0.5852(3) 0.0365(18) Uani 1 1 d . . .
H42 H 0.0853 0.4175 0.5843 0.044 Uiso 1 1 calc R U .
N1 N 0.19119(16) 0.4352(3) 0.4244(2) 0.0195(11) Uani 1 1 d . . .
N1N N -0.00340(19) 0.5246(4) 0.7697(3) 0.0346(15) Uani 1 1 d . . .
N2 N 0.24262(16) 0.4328(3) 0.3617(2) 0.0224(12) Uani 1 1 d . . .
N2N N 0.5199(3) 0.7500 0.4701(5) 0.056(3) Uani 1 2 d S T P
N3 N 0.37649(18) 0.5764(4) 0.3516(3) 0.0366(15) Uani 1 1 d . . .
N3N N 0.1073(5) 0.2500 0.4979(10) 0.112(4) Uani 1 2 d S T P
N4 N 0.40523(17) 0.6647(4) 0.4100(2) 0.0310(14) Uani 1 1 d . . .
N4N N 0.1783(4) 0.7144(8) 0.4926(6) 0.112(4) Uani 1 1 d D . .
N5 N 0.41150(18) 0.6650(4) 0.5311(2) 0.0292(13) Uani 1 1 d . . .
N6 N 0.38560(17) 0.5802(4) 0.5956(2) 0.0309(14) Uani 1 1 d . . .
N7 N 0.25087(17) 0.4362(3) 0.6022(2) 0.0243(12) Uani 1 1 d . . .
N8 N 0.19567(16) 0.4368(3) 0.5460(2) 0.0208(12) Uani 1 1 d . . .
N9 N 0.11600(17) 0.5163(3) 0.5494(2) 0.0235(12) Uani 1 1 d . . .
N10 N 0.08731(17) 0.6024(4) 0.6102(2) 0.0264(13) Uani 1 1 d . . .
N11 N 0.11262(17) 0.5166(3) 0.4285(2) 0.0245(12) Uani 1 1 d . . .
N12 N 0.08116(17) 0.6017(3) 0.3717(2) 0.0237(12) Uani 1 1 d . . .
O1N O 0.01337(19) 0.5667(4) 0.8064(3) 0.0585(17) Uani 1 1 d . . .
O2N O -0.04166(19) 0.5193(5) 0.7677(3) 0.085(3) Uani 1 1 d . . .
O3N O 0.01888(16) 0.4892(4) 0.7335(2) 0.0419(13) Uani 1 1 d . . .
O4N O 0.5253(3) 0.7500 0.5212(4) 0.059(2) Uani 1 2 d S T P
O5N O 0.5175(4) 0.6875(8) 0.4430(4) 0.139(4) Uani 1 1 d . . .
O6N O 0.1110(4) 0.2500 0.5533(6) 0.092(4) Uani 1 2 d S T P
O7N O 0.1044(3) 0.3175(5) 0.4786(4) 0.098(3) Uani 1 1 d . . .
O8N O 0.1430(4) 0.7500 0.4866(5) 0.098(3) Uani 1 2 d S T P
O9N O 0.1890(4) 0.7500 0.5458(5) 0.098(3) Uani 1 2 d DS T P
O10N O 0.1918(5) 0.6562(10) 0.4938(12) 0.307(16) Uani 1 1 d . . .
Pd1 Pd 0.15347(2) 0.47404(3) 0.48745(2) 0.01912(17) Uani 1 1 d . . .
Pd2 Pd 0.41047(2) 0.7500 0.47056(3) 0.0302(2) Uani 1 2 d S T P

loop_
_atom_site_aniso_label
_atom_site_aniso_U_11
_atom_site_aniso_U_22
_atom_site_aniso_U_33
_atom_site_aniso_U_23
_atom_site_aniso_U_13
_atom_site_aniso_U_12
C1 0.028(4) 0.028(4) 0.022(3) -0.002(3) 0.001(3) -0.001(3)
C2 0.029(4) 0.027(4) 0.025(4) -0.009(3) 0.003(3) -0.002(3)
C3 0.037(4) 0.024(4) 0.035(4) -0.011(3) 0.005(3) 0.001(3)
C4 0.019(3) 0.035(4) 0.018(3) 0.001(3) 0.001(3) 0.004(3)
C5 0.026(4) 0.039(4) 0.022(4) -0.003(3) 0.001(3) -0.004(3)
C6 0.027(4) 0.064(6) 0.025(4) -0.003(4) 0.009(3) 0.000(4)
C7 0.036(4) 0.054(5) 0.029(4) 0.004(4) 0.014(3) -0.008(4)
C8 0.025(4) 0.057(5) 0.026(4) -0.004(4) 0.008(3) -0.004(4)
C9 0.024(3) 0.033(4) 0.020(3) 0.002(3) 0.008(3) -0.002(3)
C10 0.034(4) 0.078(6) 0.025(4) -0.005(4) 0.008(3) -0.008(4)
C11 0.027(4) 0.041(4) 0.033(4) 0.003(4) 0.007(3) -0.005(3)
C12 0.042(5) 0.051(5) 0.043(5) -0.009(4) 0.024(4) -0.020(4)
C13 0.025(4) 0.061(6) 0.054(5) -0.011(5) 0.022(4) -0.006(4)
C14 0.026(4) 0.054(5) 0.025(4) -0.003(4) -0.008(3) -0.006(4)
C15 0.026(4) 0.040(4) 0.044(5) 0.006(4) -0.007(3) -0.004(3)
C16 0.032(4) 0.040(5) 0.043(5) 0.000(4) -0.009(3) -0.010(4)
C17 0.026(4) 0.032(4) 0.030(4) -0.004(3) 0.003(3) -0.003(3)
C18 0.024(4) 0.038(4) 0.021(3) 0.001(3) -0.004(3) 0.001(3)
C19 0.023(3) 0.021(3) 0.027(4) 0.001(3) -0.002(3) 0.002(3)
C20 0.021(3) 0.029(4) 0.030(4) 0.003(3) -0.001(3) 0.003(3)
C21 0.028(4) 0.040(4) 0.021(4) 0.000(3) -0.007(3) 0.005(3)
C22 0.028(4) 0.037(4) 0.026(4) -0.006(3) -0.005(3) 0.003(3)
C23 0.044(5) 0.062(6) 0.026(4) 0.005(4) -0.006(3) -0.002(4)
C24 0.039(4) 0.024(4) 0.030(4) 0.009(3) -0.008(3) -0.004(3)
C25 0.038(4) 0.031(4) 0.029(4) 0.010(3) -0.012(3) -0.005(3)
C26 0.023(3) 0.021(3) 0.023(3) 0.001(3) -0.001(3) 0.002(3)
C27 0.035(4) 0.028(4) 0.034(4) 0.000(3) 0.016(3) 0.004(3)
C28 0.031(4) 0.029(4) 0.019(3) 0.000(3) 0.004(3) 0.009(3)
C29 0.029(5) 0.036(6) 0.016(5) 0.000 0.002(4) 0.000
C30 0.034(4) 0.025(4) 0.022(4) -0.003(3) 0.002(3) 0.002(3)
C31 0.048(4) 0.029(4) 0.015(3) 0.002(3) 0.003(3) 0.001(3)
C32 0.035(6) 0.032(6) 0.015(5) 0.000 0.008(4) 0.000
C33 0.075(9) 0.041(7) 0.025(6) 0.000 0.004(6) 0.000
C34 0.047(5) 0.022(4) 0.033(4) 0.009(3) -0.017(3) -0.004(3)
C35 0.039(4) 0.053(5) 0.027(4) 0.004(4) -0.015(3) -0.004(4)
C36 0.023(3) 0.037(4) 0.026(4) -0.005(3) -0.009(3) -0.003(3)
C37 0.027(5) 0.037(6) 0.010(4) 0.000 -0.001(4) 0.000
C38 0.041(4) 0.035(4) 0.017(3) -0.003(3) -0.011(3) 0.001(3)
C39 0.042(5) 0.041(5) 0.038(5) -0.004(4) -0.015(4) -0.001(4)
C40 0.063(8) 0.035(6) 0.029(6) 0.000 -0.019(6) 0.000
C41 0.128(15) 0.069(10) 0.045(8) 0.000 -0.054(9) 0.000
C42 0.037(4) 0.033(4) 0.039(4) 0.001(3) 0.010(3) 0.001(4)
N1 0.020(3) 0.016(3) 0.022(3) 0.003(2) 0.006(2) 0.001(2)
N1N 0.033(4) 0.045(4) 0.026(3) -0.003(3) 0.004(3) -0.003(3)
N2 0.022(3) 0.031(3) 0.014(3) -0.004(2) 0.005(2) 0.004(2)
N2N 0.042(6) 0.090(10) 0.037(7) 0.000 -0.012(5) 0.000
N3 0.025(3) 0.056(4) 0.028(3) -0.006(3) 0.008(3) -0.004(3)
N3N 0.060(5) 0.104(9) 0.171(11) 0.000 -0.035(6) 0.000
N4 0.021(3) 0.047(4) 0.025(3) 0.002(3) 0.009(2) -0.003(3)
N4N 0.060(5) 0.104(9) 0.171(11) 0.000 -0.035(6) 0.000
N5 0.025(3) 0.035(3) 0.028(3) 0.000(3) -0.006(2) -0.003(3)
N6 0.023(3) 0.050(4) 0.020(3) 0.001(3) -0.005(2) -0.009(3)
N7 0.024(3) 0.027(3) 0.022(3) 0.005(2) -0.002(2) -0.002(2)
N8 0.021(3) 0.027(3) 0.015(3) -0.002(2) 0.000(2) 0.002(2)
N9 0.027(3) 0.033(3) 0.011(3) -0.004(2) -0.001(2) 0.005(2)
N10 0.026(3) 0.032(3) 0.022(3) -0.001(2) 0.003(2) 0.000(3)
N11 0.026(3) 0.024(3) 0.023(3) 0.000(2) -0.003(2) 0.003(2)
N12 0.029(3) 0.027(3) 0.016(3) -0.002(2) -0.006(2) 0.006(2)
O1N 0.052(4) 0.058(4) 0.066(4) -0.023(3) -0.008(3) -0.011(3)
O2N 0.032(4) 0.142(7) 0.081(5) -0.072(5) 0.004(3) -0.002(4)
O3N 0.036(3) 0.060(4) 0.029(3) -0.002(3) 0.014(2) 0.003(3)
O4N 0.051(5) 0.080(7) 0.045(6) 0.000 0.008(4) 0.000
O5N 0.190(12) 0.142(9) 0.087(7) -0.032(7) -0.040(7) -0.021(9)
O6N 0.059(7) 0.129(11) 0.088(9) 0.000 -0.022(6) 0.000
O7N 0.100(6) 0.050(5) 0.144(8) 0.041(5) 0.001(6) -0.014(4)
O8N 0.090(6) 0.120(8) 0.083(6) 0.000 -0.026(5) 0.000
O9N 0.090(6) 0.120(8) 0.083(6) 0.000 -0.026(5) 0.000
O10N 0.132(12) 0.116(12) 0.67(5) 0.109(19) 0.063(18) 0.063(10)
Pd1 0.0193(3) 0.0235(3) 0.0145(3) -0.00012(19) 0.00036(19) 0.0030(2)
Pd2 0.0201(4) 0.0435(5) 0.0270(4) 0.000 0.0033(3) 0.000

loop_
_atom_type_symbol
_atom_type_description
_atom_type_scat_dispersion_real
_atom_type_scat_dispersion_imag
_atom_type_scat_source
C C 0.0033 0.0016 'International Tables Vol C Tables 4.2.6.8 and 6.1.1.4'
H H 0.0000 0.0000 'International Tables Vol C Tables 4.2.6.8 and 6.1.1.4'
N N 0.0061 0.0033 'International Tables Vol C Tables 4.2.6.8 and 6.1.1.4'
O O 0.0106 0.0060 'International Tables Vol C Tables 4.2.6.8 and 6.1.1.4'
Pd Pd -0.9988 1.0072 'International Tables Vol C Tables 4.2.6.8 and 6.1.1.4'

loop_
_geom_angle_atom_site_label_1
_geom_angle_atom_site_label_2
_geom_angle_atom_site_label_3
_geom_angle
_geom_angle_site_symmetry_1
_geom_angle_site_symmetry_3
N1 C1 N2 111.3(6) . .
N1 C1 H1 124.3 . .
N2 C1 H1 124.3 . .
C3 C2 N1 108.8(6) . .
C3 C2 H2 125.6 . .
N1 C2 H2 125.6 . .
C2 C3 N2 106.9(6) . .
C2 C3 H3 126.5 . .
N2 C3 H3 126.5 . .
C9 C4 C5 122.1(6) . .
C9 C4 N2 119.3(6) . .
C5 C4 N2 118.6(6) . .
C6 C5 C4 120.2(7) . .
C6 C5 H5 119.9 . .
C4 C5 H5 119.9 . .
C5 C6 C7 118.5(7) . .
C5 C6 C10 120.6(7) . .
C7 C6 C10 121.0(7) . .
C8 C7 C6 120.6(7) . .
C8 C7 H7 119.7 . .
C6 C7 H7 119.7 . .
C7 C8 C9 122.0(7) . .
C7 C8 N3 121.1(6) . .
C9 C8 N3 117.0(6) . .
C4 C9 C8 116.6(6) . .
C4 C9 H9 121.7 . .
C8 C9 H9 121.7 . .
C6 C10 H10A 109.5 . .
C6 C10 H10B 109.5 . .
H10A C10 H10B 109.5 . .
C6 C10 H10C 109.5 . .
H10A C10 H10C 109.5 . .
H10B C10 H10C 109.5 . .
N4 C11 N3 112.8(6) . .
N4 C11 H11 123.6 . .
N3 C11 H11 123.6 . .
C13 C12 N3 106.6(7) . .
C13 C12 H12 126.7 . .
N3 C12 H12 126.7 . .
C12 C13 N4 108.4(7) . .
C12 C13 H13 125.8 . .
N4 C13 H13 125.8 . .
N5 C14 N6 111.4(6) . .
N5 C14 H14 124.3 . .
N6 C14 H14 124.3 . .
C16 C15 N5 109.8(6) . .
C16 C15 H15 125.1 . .
N5 C15 H15 125.1 . .
C15 C16 N6 106.3(7) . .
C15 C16 H16 126.8 . .
N6 C16 H16 126.8 . .
C22 C17 C18 122.2(7) . .
C22 C17 N6 120.2(6) . .
C18 C17 N6 117.6(6) . .
C19 C18 C17 116.4(6) . .
C19 C18 H18 121.8 . .
C17 C18 H18 121.8 . .
C20 C19 C18 121.9(6) . .
C20 C19 N7 119.5(6) . .
C18 C19 N7 118.5(6) . .
C19 C20 C21 120.9(7) . .
C19 C20 H20 119.5 . .
C21 C20 H20 119.5 . .
C22 C21 C20 118.3(6) . .
C22 C21 C23 120.2(7) . .
C20 C21 C23 121.5(7) . .
C21 C22 C17 120.1(7) . .
C21 C22 H22 120.0 . .
C17 C22 H22 120.0 . .
C21 C23 H23A 109.5 . .
C21 C23 H23B 109.5 . .
H23A C23 H23B 109.5 . .
C21 C23 H23C 109.5 . .
H23A C23 H23C 109.5 . .
H23B C23 H23C 109.5 . .
N7 C24 C25 106.0(6) . .
N7 C24 H24 127.0 . .
C25 C24 H24 127.0 . .
C24 C25 N8 109.7(6) . .
C24 C25 H25 125.1 . .
N8 C25 H25 125.1 . .
N8 C26 N7 109.0(6) . .
N8 C26 H26 125.5 . .
N7 C26 H26 125.5 . .
N10 C27 C42 107.4(6) . .
N10 C27 H27 126.3 . .
C42 C27 H27 126.3 . .
N9 C28 N10 110.5(6) . .
N9 C28 H28 124.7 . .
N10 C28 H28 124.7 . .
C30 C29 C30 118.1(8) . 7_575
C30 C29 H29 121.0 . .
C30 C29 H29 121.0 7_575 .
C29 C30 N10 118.7(6) . .
C29 C30 C31 121.1(7) . .
N10 C30 C31 120.2(6) . .
C32 C31 C30 118.5(7) . .
C32 C31 H31 120.7 . .
C30 C31 H31 120.7 . .
C31 C32 C31 122.5(9) 7_575 .
C31 C32 C33 118.6(4) 7_575 .
C31 C32 C33 118.6(4) . .
C32 C33 H33A 109.5 . .
C32 C33 H33B 109.5 . .
H33A C33 H33B 109.5 . .
C32 C33 H33C 109.5 . .
H33A C33 H33C 109.5 . .
H33B C33 H33C 109.5 . .
C35 C34 N11 109.7(7) . .
C35 C34 H34 125.2 . .
N11 C34 H34 125.2 . .
C34 C35 N12 106.7(6) . .
C34 C35 H35 126.6 . .
N12 C35 H35 126.6 . .
N11 C36 N12 110.5(6) . .
N11 C36 H36 124.8 . .
N12 C36 H36 124.8 . .
C38 C37 C38 121.1(9) . 7_575
C38 C37 H37 119.5 . .
C38 C37 H37 119.5 7_575 .
C37 C38 C39 120.0(7) . .
C37 C38 N12 121.0(6) . .
C39 C38 N12 118.9(6) . .
C40 C39 C38 120.4(8) . .
C40 C39 H39 119.8 . .
C38 C39 H39 119.8 . .
C39 C40 C39 117.6(10) 7_575 .
C39 C40 C41 121.2(5) 7_575 .
C39 C40 C41 121.2(5) . .
C40 C41 H41A 109.5 . .
C40 C41 H41B 109.5 . .
H41A C41 H41B 109.5 . .
C40 C41 H41C 109.5 . .
H41A C41 H41C 109.5 . .
H41B C41 H41C 109.5 . .
C27 C42 N9 108.8(7) . .
C27 C42 H42 125.6 . .
N9 C42 H42 125.6 . .
C1 N1 C2 106.7(5) . .
C1 N1 Pd1 125.8(4) . .
C2 N1 Pd1 127.4(4) . .
O2N N1N O1N 119.8(7) . .
O2N N1N O3N 119.9(6) . .
O1N N1N O3N 120.2(6) . .
C1 N2 C3 106.1(5) . .
C1 N2 C4 126.0(6) . .
C3 N2 C4 127.8(5) . .
O5N N2N O5N 115.3(15) 7_575 .
O5N N2N O4N 122.4(7) 7_575 .
O5N N2N O4N 122.4(7) . .
C11 N3 C12 106.8(6) . .
C11 N3 C8 126.7(6) . .
C12 N3 C8 126.4(6) . .
O7N N3N O7N 134(2) 7_565 .
O7N N3N O6N 112.7(12) 7_565 .
O7N N3N O6N 112.7(12) . .
C11 N4 C13 105.4(6) . .
C11 N4 Pd2 126.2(5) . .
C13 N4 Pd2 128.4(5) . .
N4N N4N O9N 65.9(6) 7_575 .
N4N N4N O8N 62.6(6) 7_575 .
O9N N4N O8N 96.9(12) . .
N4N N4N O10N 155.8(12) 7_575 .
O9N N4N O10N 104.6(19) . .
O8N N4N O10N 141.5(16) . .
N4N N4N O10N 11.4(6) 7_575 7_575
O9N N4N O10N 62.8(10) . 7_575
O8N N4N O10N 74.0(8) . 7_575
O10N N4N O10N 144.4(18) . 7_575
C14 N5 C15 105.3(6) . .
C14 N5 Pd2 123.7(5) . .
C15 N5 Pd2 129.9(5) . .
C14 N6 C16 107.1(6) . .
C14 N6 C17 125.1(6) . .
C16 N6 C17 127.4(6) . .
C26 N7 C24 108.3(5) . .
C26 N7 C19 124.8(5) . .
C24 N7 C19 126.7(6) . .
C26 N8 C25 107.0(5) . .
C26 N8 Pd1 124.6(4) . .
C25 N8 Pd1 128.3(4) . .
C28 N9 C42 106.4(6) . .
C28 N9 Pd1 124.4(5) . .
C42 N9 Pd1 129.0(5) . .
C27 N10 C28 106.8(6) . .
C27 N10 C30 129.5(6) . .
C28 N10 C30 123.3(6) . .
C36 N11 C34 106.0(5) . .
C36 N11 Pd1 124.4(5) . .
C34 N11 Pd1 129.5(5) . .
C36 N12 C35 107.1(6) . .
C36 N12 C38 124.0(6) . .
C35 N12 C38 129.0(6) . .
N4N O8N N4N 54.8(13) . 7_575
N4N O9N N4N 48.1(11) 7_575 .
N4N O10N N4N 12.7(7) . 7_575
N9 Pd1 N8 89.4(2) . .
N9 Pd1 N1 178.3(2) . .
N8 Pd1 N1 91.4(2) . .
N9 Pd1 N11 90.6(2) . .
N8 Pd1 N11 177.3(2) . .
N1 Pd1 N11 88.5(2) . .
N5 Pd2 N5 88.3(3) 7_575 .
N5 Pd2 N4 176.2(2) 7_575 .
N5 Pd2 N4 91.7(2) . .
N5 Pd2 N4 91.7(2) 7_575 7_575
N5 Pd2 N4 176.2(2) . 7_575
N4 Pd2 N4 88.1(3) . 7_575

loop_
_geom_bond_atom_site_label_1
_geom_bond_atom_site_label_2
_geom_bond_distance
_geom_bond_site_symmetry_2
C1 N1 1.312(8) .
C1 N2 1.347(8) .
C1 H1 0.9300 .
C2 C3 1.343(10) .
C2 N1 1.381(8) .
C2 H2 0.9300 .
C3 N2 1.395(9) .
C3 H3 0.9300 .
C4 C9 1.390(10) .
C4 C5 1.389(9) .
C4 N2 1.411(8) .
C5 C6 1.394(10) .
C5 H5 0.9300 .
C6 C7 1.396(11) .
C6 C10 1.504(10) .
C7 C8 1.373(11) .
C7 H7 0.9300 .
C8 C9 1.406(9) .
C8 N3 1.424(10) .
C9 H9 0.9300 .
C10 H10A 0.9600 .
C10 H10B 0.9600 .
C10 H10C 0.9600 .
C11 N4 1.297(9) .
C11 N3 1.335(10) .
C11 H11 0.9300 .
C12 C13 1.357(12) .
C12 N3 1.374(9) .
C12 H12 0.9300 .
C13 N4 1.403(9) .
C13 H13 0.9300 .
C14 N5 1.326(9) .
C14 N6 1.355(9) .
C14 H14 0.9300 .
C15 C16 1.358(11) .
C15 N5 1.385(9) .
C15 H15 0.9300 .
C16 N6 1.375(9) .
C16 H16 0.9300 .
C17 C22 1.385(10) .
C17 C18 1.395(10) .
C17 N6 1.423(9) .
C18 C19 1.390(10) .
C18 H18 0.9300 .
C19 C20 1.374(10) .
C19 N7 1.451(8) .
C20 C21 1.390(10) .
C20 H20 0.9300 .
C21 C22 1.385(10) .
C21 C23 1.497(10) .
C22 H22 0.9300 .
C23 H23A 0.9600 .
C23 H23B 0.9600 .
C23 H23C 0.9600 .
C24 N7 1.357(9) .
C24 C25 1.353(10) .
C24 H24 0.9300 .
C25 N8 1.363(9) .
C25 H25 0.9300 .
C26 N8 1.322(8) .
C26 N7 1.364(8) .
C26 H26 0.9300 .
C27 N10 1.352(9) .
C27 C42 1.359(10) .
C27 H27 0.9300 .
C28 N9 1.321(9) .
C28 N10 1.362(8) .
C28 H28 0.9300 .
C29 C30 1.392(8) .
C29 C30 1.392(8) 7_575
C29 H29 0.9300 .
C30 N10 1.414(9) .
C30 C31 1.414(9) .
C31 C32 1.368(8) .
C31 H31 0.9300 .
C32 C31 1.368(8) 7_575
C32 C33 1.527(14) .
C33 H33A 0.9600 .
C33 H33B 0.9600 .
C33 H33C 0.9600 .
C34 C35 1.315(10) .
C34 N11 1.370(9) .
C34 H34 0.9300 .
C35 N12 1.370(10) .
C35 H35 0.9300 .
C36 N11 1.309(9) .
C36 N12 1.334(8) .
C36 H36 0.9300 .
C37 C38 1.349(8) .
C37 C38 1.349(8) 7_575
C37 H37 0.9300 .
C38 C39 1.399(10) .
C38 N12 1.436(9) .
C39 C40 1.390(10) .
C39 H39 0.9300 .
C40 C39 1.390(10) 7_575
C40 C41 1.515(16) .
C41 H41A 0.9600 .
C41 H41B 0.9600 .
C41 H41C 0.9600 .
C42 N9 1.368(9) .
C42 H42 0.9300 .
N1 Pd1 2.008(5) .
N1N O2N 1.208(8) .
N1N O1N 1.226(8) .
N1N O3N 1.250(8) .
N2N O5N 1.209(11) 7_575
N2N O5N 1.209(11) .
N2N O4N 1.218(13) .
N3N O7N 1.197(11) 7_565
N3N O7N 1.197(11) .
N3N O6N 1.32(2) .
N4 Pd2 2.005(6) .
N4N N4N 1.16(3) 7_575
N4N O9N 1.425(12) .
N4N O8N 1.262(15) .
N4N O10N 1.043(16) .
N4N O10N 2.16(2) 7_575
N5 Pd2 1.996(6) .
N8 Pd1 2.013(5) .
N9 Pd1 2.002(5) .
N11 Pd1 2.020(5) .
O8N N4N 1.262(15) 7_575
O9N N4N 1.425(12) 7_575
O10N N4N 2.16(2) 7_575
Pd2 N5 1.996(6) 7_575
Pd2 N4 2.005(6) 7_575

loop_
_geom_torsion_atom_site_label_1
_geom_torsion_atom_site_label_2
_geom_torsion_atom_site_label_3
_geom_torsion_atom_site_label_4
_geom_torsion
_geom_torsion_site_symmetry_1
_geom_torsion_site_symmetry_4
N1 C2 C3 N2 -0.7(8) . .
C9 C4 C5 C6 1.2(11) . .
N2 C4 C5 C6 -179.6(7) . .
C4 C5 C6 C7 -3.1(12) . .
C4 C5 C6 C10 177.0(8) . .
C5 C6 C7 C8 2.4(13) . .
C10 C6 C7 C8 -177.7(8) . .
C6 C7 C8 C9 0.4(13) . .
C6 C7 C8 N3 -178.6(8) . .
C5 C4 C9 C8 1.6(11) . .
N2 C4 C9 C8 -177.7(6) . .
C7 C8 C9 C4 -2.4(12) . .
N3 C8 C9 C4 176.7(7) . .
N3 C12 C13 N4 -1.3(10) . .
N5 C15 C16 N6 0.6(9) . .
C22 C17 C18 C19 3.6(11) . .
N6 C17 C18 C19 -177.6(6) . .
C17 C18 C19 C20 -1.3(10) . .
C17 C18 C19 N7 175.6(6) . .
C18 C19 C20 C21 -2.5(11) . .
N7 C19 C20 C21 -179.4(6) . .
C19 C20 C21 C22 4.0(10) . .
C19 C20 C21 C23 -177.5(7) . .
C20 C21 C22 C17 -1.7(11) . .
C23 C21 C22 C17 179.8(7) . .
C18 C17 C22 C21 -2.2(11) . .
N6 C17 C22 C21 179.1(7) . .
N7 C24 C25 N8 -0.8(8) . .
C30 C29 C30 N10 -175.9(5) 7_575 .
C30 C29 C30 C31 4.7(14) 7_575 .
C29 C30 C31 C32 -2.5(12) . .
N10 C30 C31 C32 178.1(7) . .
C30 C31 C32 C31 0.2(16) . 7_575
C30 C31 C32 C33 -174.2(9) . .
N11 C34 C35 N12 -1.8(9) . .
C38 C37 C38 C39 2.7(15) 7_575 .
C38 C37 C38 N12 -179.1(5) 7_575 .
C37 C38 C39 C40 -4.8(14) . .
N12 C38 C39 C40 177.0(9) . .
C38 C39 C40 C39 6.7(18) . 7_575
C38 C39 C40 C41 -175.1(12) . .
N10 C27 C42 N9 -0.8(9) . .
N2 C1 N1 C2 1.3(7) . .
N2 C1 N1 Pd1 -176.3(4) . .
C3 C2 N1 C1 -0.3(8) . .
C3 C2 N1 Pd1 177.2(5) . .
N1 C1 N2 C3 -1.7(7) . .
N1 C1 N2 C4 177.0(6) . .
C2 C3 N2 C1 1.4(8) . .
C2 C3 N2 C4 -177.3(6) . .
C9 C4 N2 C1 28.7(10) . .
C5 C4 N2 C1 -150.6(7) . .
C9 C4 N2 C3 -152.8(7) . .
C5 C4 N2 C3 27.9(10) . .
N4 C11 N3 C12 -0.7(9) . .
N4 C11 N3 C8 -179.2(7) . .
C13 C12 N3 C11 1.2(10) . .
C13 C12 N3 C8 179.8(8) . .
C7 C8 N3 C11 149.5(8) . .
C9 C8 N3 C11 -29.6(12) . .
C7 C8 N3 C12 -28.9(13) . .
C9 C8 N3 C12 152.0(8) . .
N3 C11 N4 C13 -0.2(9) . .
N3 C11 N4 Pd2 177.3(5) . .
C12 C13 N4 C11 0.9(10) . .
C12 C13 N4 Pd2 -176.4(6) . .
N6 C14 N5 C15 -0.4(9) . .
N6 C14 N5 Pd2 -170.1(5) . .
C16 C15 N5 C14 -0.1(9) . .
C16 C15 N5 Pd2 168.7(5) . .
N5 C14 N6 C16 0.8(9) . .
N5 C14 N6 C17 174.7(6) . .
C15 C16 N6 C14 -0.9(9) . .
C15 C16 N6 C17 -174.6(7) . .
C22 C17 N6 C14 -152.7(7) . .
C18 C17 N6 C14 28.6(11) . .
C22 C17 N6 C16 20.0(11) . .
C18 C17 N6 C16 -158.8(7) . .
N8 C26 N7 C24 -2.2(7) . .
N8 C26 N7 C19 -176.8(6) . .
C25 C24 N7 C26 1.8(8) . .
C25 C24 N7 C19 176.3(6) . .
C20 C19 N7 C26 142.4(7) . .
C18 C19 N7 C26 -34.6(9) . .
C20 C19 N7 C24 -31.2(10) . .
C18 C19 N7 C24 151.8(7) . .
N7 C26 N8 C25 1.7(7) . .
N7 C26 N8 Pd1 177.3(4) . .
C24 C25 N8 C26 -0.5(8) . .
C24 C25 N8 Pd1 -175.9(5) . .
N10 C28 N9 C42 -1.5(8) . .
N10 C28 N9 Pd1 -177.4(4) . .
C27 C42 N9 C28 1.4(8) . .
C27 C42 N9 Pd1 177.1(5) . .
C42 C27 N10 C28 -0.1(8) . .
C42 C27 N10 C30 -173.4(7) . .
N9 C28 N10 C27 1.0(8) . .
N9 C28 N10 C30 174.8(6) . .
C29 C30 N10 C27 -153.7(8) . .
C31 C30 N10 C27 25.8(11) . .
C29 C30 N10 C28 34.0(10) . .
C31 C30 N10 C28 -146.5(7) . .
N12 C36 N11 C34 0.9(8) . .
N12 C36 N11 Pd1 -179.8(4) . .
C35 C34 N11 C36 0.6(9) . .
C35 C34 N11 Pd1 -178.6(5) . .
N11 C36 N12 C35 -2.0(8) . .
N11 C36 N12 C38 178.5(6) . .
C34 C35 N12 C36 2.3(9) . .
C34 C35 N12 C38 -178.3(7) . .
C37 C38 N12 C36 -23.8(11) . .
C39 C38 N12 C36 154.4(7) . .
C37 C38 N12 C35 156.9(8) . .
C39 C38 N12 C35 -25.0(11) . .
O9N N4N O8N N4N 58.3(10) . 7_575
O10N N4N O8N N4N -178(3) . 7_575
O10N N4N O8N N4N -0.7(10) 7_575 7_575
O8N N4N O9N N4N -55.8(10) . 7_575
O10N N4N O9N N4N 156.4(13) . 7_575
O10N N4N O9N N4N 12.2(6) 7_575 7_575
O9N N4N O10N N4N -63(4) . 7_575
O8N N4N O10N N4N 175(7) . 7_575
O10N N4N O10N N4N -0.004(4) 7_575 7_575

loop_
_platon_squeeze_void_nr
_platon_squeeze_void_average_x
_platon_squeeze_void_average_y
_platon_squeeze_void_average_z
_platon_squeeze_void_volume
_platon_squeeze_void_count_electrons
_platon_squeeze_void_content
1 0.002 -0.002 -0.001 2490 807 ' '
2 -0.004 -0.003 0.492 2490 810 ' '
